data_4103754
loop_
_publ_author_name
'Zhong Li'
'Frank W. Fowler'
'Joseph W. Lauher'

_publ_section_title
;
 Weak Interactions Dominating the Supramolecular Self-Assembly in a Salt:
 A Designed Single-Crystal-to-Single-Crystal Topochemical Polymerization
 of a Terminal Aryldiacetylene
;
_journal_name_full 'Journal of the American Chemical Society'
_journal_page_first 634
_journal_page_last 643
_journal_paper_doi 10.1021/ja806663h
_journal_volume 131
_journal_year 2009
_chemical_formula_sum 'C6 H13 N3 O7'
_chemical_formula_weight 239.19
_chemical_name_common NH4Hog.2H2O
_space_group_IT_number 2
_symmetry_cell_setting triclinic
_symmetry_space_group_name_Hall '-P 1'
_symmetry_space_group_name_H-M 'P -1'
_atom_sites_solution_hydrogens geom
_atom_sites_solution_primary direct
_atom_sites_solution_secondary difmap
_audit_creation_method SHELXL-97
_cell_angle_alpha 70.645(2)
_cell_angle_beta 85.722(3)
_cell_angle_gamma 84.971(3)
_cell_formula_units_Z 2
_cell_length_a 4.4968(7)
_cell_length_b 10.4078(16)
_cell_length_c 11.8210(18)
_cell_measurement_temperature 273(2)
_cell_volume 519.36(14)
_computing_cell_refinement 'Bruker SMART'
_computing_data_collection 'Bruker SMART'
_computing_data_reduction 'Bruker SAINT'
_computing_molecular_graphics 'Bruker SHELXTL'
_computing_publication_material 'Bruker SHELXTL'
_computing_structure_refinement 'SHELXL-97 (Sheldrick, 1997)'
_computing_structure_solution 'SHELXS-97 (Sheldrick, 1990)'
_diffrn_ambient_temperature 273(2)
_diffrn_measured_fraction_theta_full 0.925
_diffrn_measured_fraction_theta_max 0.925
_diffrn_measurement_device_type 'CCD area detector'
_diffrn_measurement_method 'phi and omega scans'
_diffrn_radiation_monochromator graphite
_diffrn_radiation_source 'fine-focus sealed tube'
_diffrn_radiation_type MoK\a
_diffrn_radiation_wavelength 0.71073
_diffrn_reflns_av_R_equivalents 0.0228
_diffrn_reflns_av_sigmaI/netI 0.0335
_diffrn_reflns_limit_h_max 3
_diffrn_reflns_limit_h_min -5
_diffrn_reflns_limit_k_max 12
_diffrn_reflns_limit_k_min -13
_diffrn_reflns_limit_l_max 14
_diffrn_reflns_limit_l_min -14
_diffrn_reflns_number 3118
_diffrn_reflns_theta_full 28.60
_diffrn_reflns_theta_max 28.60
_diffrn_reflns_theta_min 1.83
_exptl_absorpt_coefficient_mu 0.140
_exptl_absorpt_correction_type none
_exptl_crystal_density_diffrn 1.530
_exptl_crystal_density_method 'not measured'
_exptl_crystal_F_000 252
_exptl_crystal_size_max .6
_exptl_crystal_size_mid .5
_exptl_crystal_size_min .4
_refine_diff_density_max 0.333
_refine_diff_density_min -0.421
_refine_diff_density_rms 0.067
_refine_ls_extinction_expression Fc^*^=kFc[1+0.001xFc^2^\l^3^/sin(2\q)]^-1/4^
_refine_ls_goodness_of_fit_ref 1.070
_refine_ls_hydrogen_treatment mixed
_refine_ls_matrix_type full
_refine_ls_number_parameters 169
_refine_ls_number_reflns 2450
_refine_ls_number_restraints 0
_refine_ls_restrained_S_all 1.070
_refine_ls_R_factor_all 0.0822
_refine_ls_R_factor_gt 0.0626
_refine_ls_shift/su_max 0.000
_refine_ls_shift/su_mean 0.000
_refine_ls_structure_factor_coef Fsqd
_refine_ls_weighting_details 'calc w=1/[\s^2^(Fo^2^)+(0.1247P)^2^+0.0072P] where P=(Fo^2^+2Fc^2^)/3'
_refine_ls_weighting_scheme calc
_refine_ls_wR_factor_gt 0.1757
_refine_ls_wR_factor_ref 0.1985
_reflns_number_gt 1545
_reflns_number_total 2450
_reflns_threshold_expression >2sigma(I)
_cod_data_source_file ja806663h_si_001.cif
_cod_data_source_block ammonium
_cod_database_code 4103754

loop_
_symmetry_equiv_pos_as_xyz
'x, y, z'
'-x, -y, -z'

loop_
_atom_site_label
_atom_site_type_symbol
_atom_site_fract_x
_atom_site_fract_y
_atom_site_fract_z
_atom_site_U_iso_or_equiv
_atom_site_adp_type
_atom_site_occupancy
_atom_site_symmetry_multiplicity
_atom_site_calc_flag
_atom_site_refinement_flags
O3 O 0.4222(4) 0.82621(17) 0.05081(15) 0.0497(5) Uani 1 1 d .
N1 N 0.0810(4) 0.68326(18) 0.16275(17) 0.0439(5) Uani 1 1 d .
H1 H -0.0788 0.6765 0.2085 0.053 Uiso 1 1 calc R
O6 O -0.0890(4) 1.22188(18) 0.33021(15) 0.0537(5) Uani 1 1 d .
O2 O 0.5502(4) 0.37627(17) 0.19174(16) 0.0550(5) Uani 1 1 d .
O4 O -0.1869(4) 0.88578(18) 0.23386(16) 0.0544(5) Uani 1 1 d .
O5 O 0.2461(5) 1.0499(2) 0.35272(17) 0.0658(6) Uani 1 1 d .
N2 N 0.1568(4) 1.03150(18) 0.12816(17) 0.0418(5) Uani 1 1 d .
H2 H 0.3151 1.0415 0.0814 0.050 Uiso 1 1 calc R
C3 C 0.2023(5) 0.8017(2) 0.12102(19) 0.0378(5) Uani 1 1 d .
C4 C 0.0389(5) 0.9121(2) 0.16718(18) 0.0388(5) Uani 1 1 d .
C1 C 0.4369(5) 0.4782(2) 0.2206(2) 0.0420(5) Uani 1 1 d .
O1 O 0.5055(5) 0.50900(19) 0.30670(16) 0.0658(6) Uani 1 1 d .
C5 C 0.0264(6) 1.1458(2) 0.1621(2) 0.0447(6) Uani 1 1 d .
H5A H -0.1861 1.1556 0.1494 0.054 Uiso 1 1 calc R
H5B H 0.1131 1.2282 0.1097 0.054 Uiso 1 1 calc R
C2 C 0.2068(6) 0.5643(2) 0.1344(2) 0.0450(6) Uani 1 1 d .
H2A H 0.2994 0.5938 0.0540 0.054 Uiso 1 1 calc R
H2B H 0.0460 0.5080 0.1344 0.054 Uiso 1 1 calc R
C6 C 0.0697(5) 1.1340(2) 0.2906(2) 0.0420(6) Uani 1 1 d .
N3 N 0.6509(6) 0.8195(3) 0.4736(2) 0.0522(6) Uani 1 1 d .
H31 H 0.481(13) 0.775(5) 0.495(4) 0.121(16) Uiso 1 1 d .
H32 H 0.652(9) 0.867(4) 0.532(4) 0.103(12) Uiso 1 1 d .
O7 O 0.1915(5) 0.6351(3) 0.4689(2) 0.0695(7) Uiso 1 1 d .
H34 H 0.813(9) 0.755(3) 0.478(3) 0.074(9) Uiso 1 1 d .
H33 H 0.678(12) 0.876(4) 0.403(5) 0.126(17) Uiso 1 1 d .
H72 H 0.164(7) 0.588(3) 0.573(3) 0.050(8) Uiso 1 1 d .
H71 H 0.263(18) 0.601(7) 0.394(8) 0.23(3) Uiso 1 1 d .
H61 H -0.250(10) 1.296(4) 0.266(4) 0.121(15) Uiso 1 1 d .

loop_
_atom_site_aniso_label
_atom_site_aniso_U_11
_atom_site_aniso_U_22
_atom_site_aniso_U_33
_atom_site_aniso_U_23
_atom_site_aniso_U_13
_atom_site_aniso_U_12
O3 0.0480(10) 0.0517(10) 0.0563(10) -0.0298(8) 0.0041(8) 0.0028(8)
N1 0.0438(10) 0.0394(10) 0.0488(11) -0.0179(8) -0.0017(9) 0.0090(8)
O6 0.0631(11) 0.0588(11) 0.0463(9) -0.0315(8) -0.0095(8) 0.0205(9)
O2 0.0608(11) 0.0475(10) 0.0621(11) -0.0288(8) -0.0127(9) 0.0189(8)
O4 0.0535(10) 0.0591(11) 0.0522(10) -0.0255(8) 0.0102(8) 0.0056(8)
O5 0.0795(14) 0.0679(11) 0.0566(11) -0.0336(9) -0.0314(10) 0.0365(10)
N2 0.0439(10) 0.0428(10) 0.0441(10) -0.0240(8) -0.0026(8) 0.0073(8)
C3 0.0377(11) 0.0437(12) 0.0354(10) -0.0194(9) -0.0086(9) 0.0107(9)
C4 0.0421(12) 0.0456(12) 0.0327(10) -0.0206(9) -0.0084(9) 0.0127(10)
C1 0.0436(12) 0.0398(11) 0.0441(12) -0.0171(9) -0.0025(10) 0.0036(9)
O1 0.0787(14) 0.0671(12) 0.0622(12) -0.0396(10) -0.0257(10) 0.0315(10)
C5 0.0548(14) 0.0431(12) 0.0409(12) -0.0227(10) -0.0110(10) 0.0152(10)
C2 0.0476(13) 0.0379(11) 0.0528(13) -0.0207(10) -0.0058(11) 0.0061(10)
C6 0.0449(12) 0.0438(12) 0.0408(11) -0.0202(9) -0.0070(10) 0.0081(10)
N3 0.0524(13) 0.0622(14) 0.0445(13) -0.0222(12) -0.0081(10) 0.0068(12)

loop_
_atom_type_symbol
_atom_type_description
_atom_type_scat_dispersion_real
_atom_type_scat_dispersion_imag
_atom_type_scat_source
C C 0.0033 0.0016 'International Tables Vol C Tables 4.2.6.8 and 6.1.1.4'
H H 0.0000 0.0000 'International Tables Vol C Tables 4.2.6.8 and 6.1.1.4'
N N 0.0061 0.0033 'International Tables Vol C Tables 4.2.6.8 and 6.1.1.4'
O O 0.0106 0.0060 'International Tables Vol C Tables 4.2.6.8 and 6.1.1.4'

loop_
_geom_angle_atom_site_label_1
_geom_angle_atom_site_label_2
_geom_angle_atom_site_label_3
_geom_angle
C3 N1 C2 122.40(19)
C4 N2 C5 121.50(19)
O3 C3 N1 125.0(2)
O3 C3 C4 121.5(2)
N1 C3 C4 113.47(19)
O4 C4 N2 125.2(2)
O4 C4 C3 119.9(2)
N2 C4 C3 114.97(19)
O1 C1 O2 125.4(2)
O1 C1 C2 121.7(2)
O2 C1 C2 112.9(2)
N2 C5 C6 114.36(18)
N1 C2 C1 114.1(2)
O5 C6 O6 121.7(2)
O5 C6 C5 122.6(2)
O6 C6 C5 115.73(19)

loop_
_geom_bond_atom_site_label_1
_geom_bond_atom_site_label_2
_geom_bond_distance
O3 C3 1.230(3)
N1 C3 1.318(3)
N1 C2 1.445(3)
O6 C6 1.299(3)
O2 C1 1.273(3)
O4 C4 1.230(3)
O5 C6 1.214(3)
N2 C4 1.318(3)
N2 C5 1.442(3)
C3 C4 1.538(3)
C1 O1 1.230(3)
C1 C2 1.517(3)
C5 C6 1.508(3)
